data_4023851
loop_
_publ_author_name
'Hiroyuki Hayashi'
'Satoru Karasawa'
'Noboru Koga'

_publ_contact_author_address
;
Graduate School of Pharmaceutical Sciences
Kyushu University
Fukuoka 812-8582
JAPAN
;
_publ_contact_author_email koga@fc.phar.kyushu-u.ac.jp
_publ_contact_author_fax +81-92-642-6590
_publ_contact_author_name 'Noboru Koga'
_publ_contact_author_phone +81-92-642-6593
_publ_section_title
;
 Molecular Structure and Magnetic Properties of
 1-Ethyl-2-(1-oxy-3-oxo-4,4,5,5-tetramethylimidazolin-2-yl)-
 3-methylimidazolium Arylcarboxylates and Other Salts
;
_journal_name_full 'Journal of Organic Chemistry'
_journal_page_first 8683
_journal_page_last 8693
_journal_paper_doi 10.1021/jo801657a
_journal_volume 73
_journal_year 2008
_chemical_formula_moiety 'C34 H56 N8 O12 '
_chemical_formula_sum 'C34 H56 N8 O12'
_chemical_formula_weight 768.86
_space_group_IT_number 2
_symmetry_cell_setting triclinic
_symmetry_Int_Tables_number 2
_symmetry_space_group_name_Hall '-P 1'
_symmetry_space_group_name_H-M 'P -1'
_audit_creation_date 2007-12-13
_audit_creation_method 'by CrystalStructure 3.8'
_cell_angle_alpha 69.5550(19)
_cell_angle_beta 75.3050(18)
_cell_angle_gamma 77.6580(16)
_cell_formula_units_Z 1
_cell_length_a 8.3259(5)
_cell_length_b 10.4511(7)
_cell_length_c 12.6849(9)
_cell_measurement_reflns_used 6690
_cell_measurement_temperature 133.1
_cell_measurement_theta_max 26.0
_cell_measurement_theta_min 3.1
_cell_volume 990.83(12)
_computing_cell_refinement PROCESS-AUTO
_computing_data_collection PROCESS-AUTO
_computing_data_reduction CrystalStructure
_computing_publication_material 'CrystalStructure 3.8'
_computing_structure_refinement SHELXL
_computing_structure_solution SIR92
_diffrn_detector_area_resol_mean 10.00
_diffrn_measured_fraction_theta_full 0.992
_diffrn_measured_fraction_theta_max 0.952
_diffrn_measurement_device_type 'Rigaku RAXIS-RAPID'
_diffrn_measurement_method \w
_diffrn_radiation_type 'Mo K\a'
_diffrn_radiation_wavelength 0.71075
_diffrn_reflns_av_R_equivalents 0.037
_diffrn_reflns_limit_h_max 10
_diffrn_reflns_limit_h_min -10
_diffrn_reflns_limit_k_max 13
_diffrn_reflns_limit_k_min -13
_diffrn_reflns_limit_l_max 16
_diffrn_reflns_limit_l_min -16
_diffrn_reflns_number 7071
_diffrn_reflns_theta_full 27.00
_diffrn_reflns_theta_max 27.41
_exptl_absorpt_coefficient_mu 0.098
_exptl_absorpt_correction_type none
_exptl_crystal_colour blue
_exptl_crystal_density_diffrn 1.288
_exptl_crystal_density_method 'not measured'
_exptl_crystal_description chip
_exptl_crystal_F_000 412.00
_exptl_crystal_size_max 0.40
_exptl_crystal_size_mid 0.30
_exptl_crystal_size_min 0.30
_refine_diff_density_max 0.45
_refine_diff_density_min -0.46
_refine_ls_extinction_method none
_refine_ls_goodness_of_fit_ref 1.061
_refine_ls_hydrogen_treatment refall
_refine_ls_number_parameters 261
_refine_ls_number_reflns 4306
_refine_ls_R_factor_gt 0.0650
_refine_ls_shift/su_max 0.0000
_refine_ls_structure_factor_coef Fsqd
_refine_ls_weighting_details 'w = 1/[\s^2^(Fo^2^)+(0.1331P)^2^+0.3165P] where P=(Fo^2^+2Fc^2^)/3'
_refine_ls_weighting_scheme calc
_refine_ls_wR_factor_ref 0.2258
_reflns_number_gt 2767
_reflns_number_total 4306
_reflns_threshold_expression F^2^>2.0\s(F^2^)
_cod_data_source_file jo801657a_si_007.cif
_cod_data_source_block '_1104tere'
_cod_original_formula_sum 'C34 H56 N8 O12 '
_cod_database_code 4023851

loop_
_symmetry_equiv_pos_site_id
_symmetry_equiv_pos_as_xyz
1 +X,+Y,+Z
2 -X,-Y,-Z

loop_
_atom_site_label
_atom_site_type_symbol
_atom_site_fract_x
_atom_site_fract_y
_atom_site_fract_z
_atom_site_U_iso_or_equiv
_atom_site_adp_type
_atom_site_occupancy
_atom_site_symmetry_multiplicity
_atom_site_calc_flag
_atom_site_refinement_flags
_atom_site_disorder_assembly
_atom_site_disorder_group
O(1) O 0.3482(2) 0.1285(2) 0.47517(17) 0.0321(4) Uani 1.00 1 d . . .
O(2) O 0.6516(2) 0.4025(2) 0.54659(18) 0.0338(4) Uani 1.00 1 d . . .
O(3) O 0.7229(2) 0.33085(19) 0.92812(18) 0.0320(4) Uani 1.00 1 d . . .
O(4) O 0.9767(2) 0.37627(19) 0.92026(18) 0.0332(4) Uani 1.00 1 d . . .
O(5) O 1.1582(2) 0.3648(2) 1.0804(2) 0.0367(5) Uani 1.00 1 d . . .
O(6) O 1.4567(3) 0.1859(2) 1.0788(2) 0.0530(7) Uani 1.00 1 d . . .
N(1) N 0.4077(2) 0.1857(2) 0.52807(19) 0.0269(5) Uani 1.00 1 d . . .
N(2) N 0.5608(2) 0.3102(2) 0.5625(2) 0.0282(5) Uani 1.00 1 d . . .
N(3) N 0.4743(2) 0.3837(2) 0.2788(2) 0.0280(5) Uani 1.00 1 d . . .
N(4) N 0.7326(2) 0.3435(2) 0.3001(2) 0.0313(5) Uani 1.00 1 d . . .
C(1) C 0.5158(3) 0.2800(2) 0.4795(2) 0.0263(5) Uani 1.00 1 d . . .
C(2) C 0.3528(3) 0.1665(3) 0.6544(2) 0.0315(6) Uani 1.00 1 d . . .
C(3) C 0.5048(3) 0.2073(2) 0.6781(2) 0.0308(6) Uani 1.00 1 d . . .
C(4) C 0.3219(4) 0.0181(3) 0.7202(2) 0.0403(7) Uani 1.00 1 d . . .
C(5) C 0.1920(3) 0.2668(3) 0.6664(2) 0.0398(7) Uani 1.00 1 d . . .
C(6) C 0.6527(3) 0.0915(3) 0.6954(2) 0.0365(6) Uani 1.00 1 d . . .
C(7) C 0.4640(4) 0.2746(3) 0.7720(2) 0.0416(7) Uani 1.00 1 d . . .
C(8) C 0.5729(3) 0.3364(2) 0.3573(2) 0.0263(5) Uani 1.00 1 d . . .
C(9) C 0.5719(3) 0.4192(3) 0.1718(2) 0.0353(6) Uani 1.00 1 d . . .
C(10) C 0.7334(4) 0.3940(3) 0.1844(2) 0.0380(6) Uani 1.00 1 d . . .
C(11) C 0.2905(3) 0.4027(3) 0.3025(2) 0.0350(6) Uani 1.00 1 d . . .
C(12) C 0.8847(3) 0.3041(3) 0.3496(3) 0.0385(7) Uani 1.00 1 d . . .
C(13) C 0.9601(4) 0.1559(3) 0.3632(3) 0.0496(8) Uani 1.00 1 d . . .
C(14) C 0.9394(3) 0.1411(2) 0.9700(2) 0.0236(5) Uani 1.00 1 d . . .
C(15) C 1.0896(3) 0.0915(2) 1.0093(2) 0.0275(5) Uani 1.00 1 d . . .
C(16) C 1.1510(3) -0.0490(2) 1.0387(2) 0.0268(5) Uani 1.00 1 d . . .
C(17) C 0.8736(3) 0.2945(2) 0.9370(2) 0.0257(5) Uani 1.00 1 d . . .
H(1) H 0.3955 -0.0435 0.6795 0.048 Uiso 1.00 1 c R . .
H(2) H 0.2046 0.0099 0.7262 0.048 Uiso 1.00 1 c R . .
H(3) H 0.3458 -0.0073 0.7973 0.048 Uiso 1.00 1 c R . .
H(4) H 0.1333 0.2801 0.6047 0.048 Uiso 1.00 1 c R . .
H(5) H 0.2196 0.3555 0.6616 0.048 Uiso 1.00 1 c R . .
H(6) H 0.1196 0.2293 0.7408 0.048 Uiso 1.00 1 c R . .
H(7) H 0.6412 0.0211 0.6641 0.044 Uiso 1.00 1 c R . .
H(8) H 0.6537 0.0499 0.7775 0.044 Uiso 1.00 1 c R . .
H(9) H 0.7577 0.1293 0.6556 0.044 Uiso 1.00 1 c R . .
H(10) H 0.3770 0.2301 0.8341 0.050 Uiso 1.00 1 c R . .
H(11) H 0.4235 0.3728 0.7405 0.050 Uiso 1.00 1 c R . .
H(12) H 0.5651 0.2644 0.8020 0.050 Uiso 1.00 1 c R . .
H(13) H 0.5336 0.4551 0.1012 0.042 Uiso 1.00 1 c R . .
H(14) H 0.8294 0.4085 0.1245 0.046 Uiso 1.00 1 c R . .
H(15) H 0.2514 0.3180 0.3081 0.042 Uiso 1.00 1 c R . .
H(16) H 0.2493 0.4792 0.2402 0.042 Uiso 1.00 1 c R . .
H(17) H 0.2478 0.4234 0.3750 0.042 Uiso 1.00 1 c R . .
H(18) H 0.8567 0.3188 0.4255 0.046 Uiso 1.00 1 c R . .
H(19) H 0.9689 0.3648 0.2994 0.046 Uiso 1.00 1 c R . .
H(20) H 0.9368 0.1276 0.3032 0.059 Uiso 1.00 1 c R . .
H(21) H 0.9109 0.0971 0.4387 0.059 Uiso 1.00 1 c R . .
H(22) H 1.0816 0.1466 0.3566 0.059 Uiso 1.00 1 c R . .
H(23) H 1.1511 0.1540 1.0162 0.033 Uiso 1.00 1 c R . .
H(24) H 1.2542 -0.0815 1.0646 0.032 Uiso 1.00 1 c R . .
H(25) H 1.131(5) 0.449(4) 1.082(3) 0.060(12) Uiso 1.00 1 c . . .
H(26) H 1.115(5) 0.364(4) 1.030(3) 0.055(12) Uiso 1.00 1 c . . .
H(27) H 1.368(8) 0.258(7) 1.084(5) 0.12(2) Uiso 1.00 1 c . . .
H(28) H 1.532(5) 0.225(4) 1.045(3) 0.054(12) Uiso 1.00 1 c . . .

loop_
_atom_site_aniso_label
_atom_site_aniso_U_11
_atom_site_aniso_U_22
_atom_site_aniso_U_33
_atom_site_aniso_U_12
_atom_site_aniso_U_13
_atom_site_aniso_U_23
O(1) 0.0397(11) 0.0357(10) 0.0297(11) -0.0089(8) -0.0131(8) -0.0146(8)
O(2) 0.0419(11) 0.0347(10) 0.0313(11) -0.0131(8) -0.0117(8) -0.0106(8)
O(3) 0.0311(11) 0.0287(9) 0.0368(11) 0.0000(7) -0.0117(8) -0.0096(8)
O(4) 0.0369(11) 0.0249(9) 0.0415(12) -0.0042(8) -0.0111(8) -0.0128(8)
O(5) 0.0425(12) 0.0291(10) 0.0425(13) 0.0015(8) -0.0143(9) -0.0155(9)
O(6) 0.0381(13) 0.0376(13) 0.0634(18) -0.0048(11) -0.0059(11) 0.0056(11)
N(1) 0.0319(11) 0.0295(11) 0.0225(12) -0.0059(9) -0.0076(8) -0.0095(9)
N(2) 0.0344(12) 0.0298(11) 0.0239(12) -0.0066(9) -0.0094(9) -0.0087(9)
N(3) 0.0329(12) 0.0329(11) 0.0217(12) -0.0087(9) -0.0086(8) -0.0078(9)
N(4) 0.0276(11) 0.0413(13) 0.0264(13) -0.0063(9) -0.0031(9) -0.0128(10)
C(1) 0.0287(13) 0.0292(13) 0.0235(14) -0.0050(10) -0.0091(10) -0.0077(10)
C(2) 0.0412(15) 0.0369(14) 0.0199(14) -0.0122(12) -0.0030(10) -0.0110(11)
C(3) 0.0414(15) 0.0335(14) 0.0202(13) -0.0115(11) -0.0069(10) -0.0070(11)
C(4) 0.0566(19) 0.0422(16) 0.0251(15) -0.0235(14) -0.0050(13) -0.0063(12)
C(5) 0.0340(15) 0.0540(18) 0.0316(17) -0.0058(13) -0.0018(12) -0.0169(14)
C(6) 0.0452(17) 0.0350(15) 0.0307(16) -0.0073(12) -0.0159(12) -0.0049(12)
C(7) 0.0570(19) 0.0477(17) 0.0281(16) -0.0145(14) -0.0080(13) -0.0177(13)
C(8) 0.0294(13) 0.0327(13) 0.0191(13) -0.0088(10) -0.0037(9) -0.0089(10)
C(9) 0.0466(17) 0.0420(15) 0.0187(14) -0.0136(13) -0.0052(11) -0.0075(11)
C(10) 0.0441(17) 0.0474(17) 0.0244(15) -0.0126(13) -0.0011(12) -0.0138(13)
C(11) 0.0312(14) 0.0422(15) 0.0334(16) -0.0085(12) -0.0135(11) -0.0070(12)
C(12) 0.0292(14) 0.0483(17) 0.0437(18) -0.0050(12) -0.0115(12) -0.0185(14)
C(13) 0.0471(19) 0.0457(18) 0.057(2) -0.0046(15) -0.0219(16) -0.0100(16)
C(14) 0.0290(13) 0.0238(11) 0.0201(12) -0.0019(10) -0.0050(9) -0.0101(9)
C(15) 0.0303(13) 0.0271(12) 0.0307(15) -0.0042(10) -0.0095(10) -0.0132(11)
C(16) 0.0306(13) 0.0259(12) 0.0266(14) -0.0026(10) -0.0095(10) -0.0095(10)
C(17) 0.0337(14) 0.0239(12) 0.0218(13) -0.0038(10) -0.0067(10) -0.0093(10)

loop_
_atom_type_symbol
_atom_type_description
_atom_type_scat_dispersion_real
_atom_type_scat_dispersion_imag
_atom_type_scat_source
C C 0.003 0.002
;
International Tables for Crystallography
(1992, Vol. C, Tables 4.2.6.8 and 6.1.1.4)
;
H H 0.000 0.000
;
International Tables for Crystallography
(1992, Vol. C, Table 6.1.1.4)
;
O O 0.011 0.006
;
International Tables for Crystallography
(1992, Vol. C, Tables 4.2.6.8 and 6.1.1.4)
;
N N 0.006 0.003
;
International Tables for Crystallography
(1992, Vol. C, Tables 4.2.6.8 and 6.1.1.4)
;

loop_
_geom_angle_atom_site_label_1
_geom_angle_atom_site_label_2
_geom_angle_atom_site_label_3
_geom_angle
_geom_angle_publ_flag
_geom_angle_site_symmetry_1
_geom_angle_site_symmetry_2
_geom_angle_site_symmetry_3
O(1) N(1) C(1) 126.2(2) yes . . .
O(1) N(1) C(2) 123.5(2) yes . . .
C(1) N(1) C(2) 110.1(2) yes . . .
O(2) N(2) C(1) 126.0(2) yes . . .
O(2) N(2) C(3) 123.8(2) yes . . .
C(1) N(2) C(3) 109.8(2) yes . . .
C(8) N(3) C(9) 109.2(2) yes . . .
C(8) N(3) C(11) 126.2(2) yes . . .
C(9) N(3) C(11) 124.5(2) yes . . .
C(8) N(4) C(10) 108.8(2) yes . . .
C(8) N(4) C(12) 127.2(2) yes . . .
C(10) N(4) C(12) 124.0(2) yes . . .
N(1) C(1) N(2) 109.6(2) yes . . .
N(1) C(1) C(8) 123.8(3) yes . . .
N(2) C(1) C(8) 126.6(2) yes . . .
N(1) C(2) C(3) 100.4(2) yes . . .
N(1) C(2) C(4) 110.5(2) yes . . .
N(1) C(2) C(5) 105.6(2) yes . . .
C(3) C(2) C(4) 114.3(2) yes . . .
C(3) C(2) C(5) 114.0(2) yes . . .
C(4) C(2) C(5) 111.1(2) yes . . .
N(2) C(3) C(2) 99.8(2) yes . . .
N(2) C(3) C(6) 105.4(2) yes . . .
N(2) C(3) C(7) 110.5(2) yes . . .
C(2) C(3) C(6) 114.0(2) yes . . .
C(2) C(3) C(7) 115.1(2) yes . . .
C(6) C(3) C(7) 111.0(2) yes . . .
N(3) C(8) N(4) 107.3(2) yes . . .
N(3) C(8) C(1) 125.3(2) yes . . .
N(4) C(8) C(1) 127.2(2) yes . . .
N(3) C(9) C(10) 107.5(2) yes . . .
N(4) C(10) C(9) 107.2(2) yes . . .
N(4) C(12) C(13) 112.7(3) yes . . .
C(15) C(14) C(16) 119.3(2) yes . . 2_757
C(15) C(14) C(17) 120.8(2) yes . . .
C(16) C(14) C(17) 119.9(2) yes 2_757 . .
C(14) C(15) C(16) 120.9(3) yes . . .
C(14) C(16) C(15) 119.8(2) yes 2_757 . .
O(3) C(17) O(4) 124.8(2) yes . . .
O(3) C(17) C(14) 118.2(2) yes . . .
O(4) C(17) C(14) 117.0(2) yes . . .
H(25) O(5) H(26) 104(4) no . . .
H(27) O(6) H(28) 102(5) no . . .
C(2) C(4) H(1) 109.5 no . . .
C(2) C(4) H(2) 109.5 no . . .
C(2) C(4) H(3) 109.5 no . . .
H(1) C(4) H(2) 109.5 no . . .
H(1) C(4) H(3) 109.5 no . . .
H(2) C(4) H(3) 109.5 no . . .
C(2) C(5) H(4) 109.5 no . . .
C(2) C(5) H(5) 109.5 no . . .
C(2) C(5) H(6) 109.5 no . . .
H(4) C(5) H(5) 109.5 no . . .
H(4) C(5) H(6) 109.5 no . . .
H(5) C(5) H(6) 109.5 no . . .
C(3) C(6) H(7) 109.5 no . . .
C(3) C(6) H(8) 109.5 no . . .
C(3) C(6) H(9) 109.5 no . . .
H(7) C(6) H(8) 109.5 no . . .
H(7) C(6) H(9) 109.5 no . . .
H(8) C(6) H(9) 109.5 no . . .
C(3) C(7) H(10) 109.5 no . . .
C(3) C(7) H(11) 109.5 no . . .
C(3) C(7) H(12) 109.5 no . . .
H(10) C(7) H(11) 109.5 no . . .
H(10) C(7) H(12) 109.5 no . . .
H(11) C(7) H(12) 109.5 no . . .
N(3) C(9) H(13) 126.3 no . . .
C(10) C(9) H(13) 126.3 no . . .
N(4) C(10) H(14) 126.4 no . . .
C(9) C(10) H(14) 126.4 no . . .
N(3) C(11) H(15) 109.5 no . . .
N(3) C(11) H(16) 109.5 no . . .
N(3) C(11) H(17) 109.5 no . . .
H(15) C(11) H(16) 109.5 no . . .
H(15) C(11) H(17) 109.5 no . . .
H(16) C(11) H(17) 109.5 no . . .
N(4) C(12) H(18) 109.0 no . . .
N(4) C(12) H(19) 109.0 no . . .
C(13) C(12) H(18) 109.1 no . . .
C(13) C(12) H(19) 109.1 no . . .
H(18) C(12) H(19) 107.8 no . . .
C(12) C(13) H(20) 109.5 no . . .
C(12) C(13) H(21) 109.5 no . . .
C(12) C(13) H(22) 109.5 no . . .
H(20) C(13) H(21) 109.5 no . . .
H(20) C(13) H(22) 109.5 no . . .
H(21) C(13) H(22) 109.5 no . . .
C(14) C(15) H(23) 119.6 no . . .
C(16) C(15) H(23) 119.6 no . . .
C(14) C(16) H(24) 120.1 no 2_757 . .
C(15) C(16) H(24) 120.1 no . . .

loop_
_geom_bond_atom_site_label_1
_geom_bond_atom_site_label_2
_geom_bond_distance
_geom_bond_publ_flag
_geom_bond_site_symmetry_1
_geom_bond_site_symmetry_2
O(1) N(1) 1.277(3) yes . .
O(2) N(2) 1.282(3) yes . .
O(3) C(17) 1.252(3) yes . .
O(4) C(17) 1.268(3) yes . .
N(1) C(1) 1.354(3) yes . .
N(1) C(2) 1.503(3) yes . .
N(2) C(1) 1.352(4) yes . .
N(2) C(3) 1.514(3) yes . .
N(3) C(8) 1.344(3) yes . .
N(3) C(9) 1.363(3) yes . .
N(3) C(11) 1.467(3) yes . .
N(4) C(8) 1.348(3) yes . .
N(4) C(10) 1.373(4) yes . .
N(4) C(12) 1.472(4) yes . .
C(1) C(8) 1.444(3) yes . .
C(2) C(3) 1.546(5) yes . .
C(2) C(4) 1.525(4) yes . .
C(2) C(5) 1.524(4) yes . .
C(3) C(6) 1.531(3) yes . .
C(3) C(7) 1.518(5) yes . .
C(9) C(10) 1.354(4) yes . .
C(12) C(13) 1.509(4) yes . .
C(14) C(15) 1.392(3) yes . .
C(14) C(16) 1.390(4) yes . 2_757
C(14) C(17) 1.522(3) yes . .
C(15) C(16) 1.396(3) yes . .
O(5) H(26) 0.82(5) no . .
O(6) H(27) 0.94(6) no . .
O(6) H(28) 0.77(4) no . .
C(4) H(1) 0.980 no . .
C(4) H(2) 0.980 no . .
C(4) H(3) 0.980 no . .
C(5) H(4) 0.980 no . .
C(5) H(5) 0.980 no . .
C(5) H(6) 0.980 no . .
C(6) H(7) 0.980 no . .
C(6) H(8) 0.980 no . .
C(6) H(9) 0.980 no . .
C(7) H(10) 0.980 no . .
C(7) H(11) 0.980 no . .
C(7) H(12) 0.980 no . .
C(9) H(13) 0.950 no . .
C(10) H(14) 0.950 no . .
C(11) H(15) 0.980 no . .
C(11) H(16) 0.980 no . .
C(11) H(17) 0.980 no . .
C(12) H(18) 0.990 no . .
C(12) H(19) 0.990 no . .
C(13) H(20) 0.980 no . .
C(13) H(21) 0.980 no . .
C(13) H(22) 0.980 no . .
C(15) H(23) 0.950 no . .
C(16) H(24) 0.950 no . .

loop_
_geom_contact_atom_site_label_1
_geom_contact_atom_site_label_2
_geom_contact_distance
_geom_contact_publ_flag
_geom_contact_site_symmetry_1
_geom_contact_site_symmetry_2
O(1) O(1) 3.275(2) ? . 2_656
O(1) N(1) 3.481(2) ? . 2_656
O(2) O(2) 3.091(2) ? . 2_666
O(2) N(2) 3.182(2) ? . 2_666
O(2) N(3) 3.503(3) ? . 2_666
O(2) C(1) 3.248(3) ? . 2_666
O(2) C(8) 3.378(3) ? . 2_666
O(2) C(11) 3.413(4) ? . 2_666
O(3) O(5) 3.488(3) ? . 2_767
O(3) O(6) 2.850(3) ? . 1_455
O(3) C(7) 3.526(5) ? . .
O(3) C(9) 3.393(4) ? . 1_556
O(3) C(9) 3.313(3) ? . 2_666
O(3) C(10) 3.561(4) ? . 1_556
O(3) C(11) 3.266(3) ? . 2_666
O(4) O(5) 2.782(3) ? . .
O(4) O(5) 2.697(3) ? . 2_767
O(4) C(10) 3.492(3) ? . 1_556
O(4) C(10) 3.461(4) ? . 2_766
O(5) O(3) 3.488(3) ? . 2_767
O(5) O(4) 2.782(3) ? . .
O(5) O(4) 2.697(3) ? . 2_767
O(5) O(6) 2.772(3) ? . .
O(5) C(10) 3.434(3) ? . 1_556
O(5) C(10) 3.461(3) ? . 2_766
O(5) C(11) 3.441(4) ? . 1_656
O(5) C(12) 3.521(3) ? . 1_556
O(5) C(15) 3.472(4) ? . .
O(5) C(17) 3.447(3) ? . 2_767
O(6) O(3) 2.850(3) ? . 1_655
O(6) O(5) 2.772(3) ? . .
O(6) C(4) 3.369(4) ? . 2_757
O(6) C(6) 3.383(3) ? . 2_757
O(6) C(9) 3.441(5) ? . 1_656
O(6) C(16) 3.458(3) ? . 2_857
N(1) O(1) 3.481(2) ? . 2_656
N(2) O(2) 3.182(2) ? . 2_666
N(3) O(2) 3.503(3) ? . 2_666
N(3) C(7) 3.527(4) ? . 2_666
C(1) O(2) 3.248(3) ? . 2_666
C(4) O(6) 3.369(4) ? . 2_757
C(6) O(6) 3.383(3) ? . 2_757
C(7) O(3) 3.526(5) ? . .
C(7) N(3) 3.527(4) ? . 2_666
C(7) C(9) 3.451(5) ? . 2_666
C(8) O(2) 3.378(3) ? . 2_666
C(9) O(3) 3.393(4) ? . 1_554
C(9) O(3) 3.313(3) ? . 2_666
C(9) O(6) 3.441(5) ? . 1_454
C(9) C(7) 3.451(5) ? . 2_666
C(10) O(3) 3.561(4) ? . 1_554
C(10) O(4) 3.492(3) ? . 1_554
C(10) O(4) 3.461(4) ? . 2_766
C(10) O(5) 3.434(3) ? . 1_554
C(10) O(5) 3.461(3) ? . 2_766
C(10) C(17) 3.493(4) ? . 1_554
C(11) O(2) 3.413(4) ? . 2_666
C(11) O(3) 3.266(3) ? . 2_666
C(11) O(5) 3.441(4) ? . 1_454
C(11) C(12) 3.586(4) ? . 1_455
C(12) O(5) 3.521(3) ? . 1_554
C(12) C(11) 3.586(4) ? . 1_655
C(15) O(5) 3.472(4) ? . .
C(16) O(6) 3.458(3) ? . 2_857
C(17) O(5) 3.447(3) ? . 2_767
C(17) C(10) 3.493(4) ? . 1_556
O(1) H(1) 2.734 ? . 2_656
O(1) H(7) 2.714 ? . 2_656
O(1) H(21) 3.253 ? . 2_656
O(1) H(22) 2.922 ? . 1_455
O(2) H(5) 3.095 ? . 2_666
O(2) H(17) 2.708 ? . 2_666
O(3) H(12) 2.646 ? . .
O(3) H(13) 2.890 ? . 1_556
O(3) H(13) 2.735 ? . 2_666
O(3) H(14) 3.240 ? . 1_556
O(3) H(16) 2.353 ? . 2_666
O(3) H(25) 2.78(5) ? . 2_767
O(3) H(27) 3.18(6) ? . 1_455
O(3) H(28) 2.09(4) ? . 1_455
O(4) H(5) 3.441 ? . 1_655
O(4) H(6) 3.041 ? . 1_655
O(4) H(10) 3.432 ? . 1_655
O(4) H(14) 2.674 ? . 1_556
O(4) H(14) 2.860 ? . 2_766
O(4) H(16) 2.923 ? . 2_666
O(4) H(19) 3.148 ? . 2_766
O(4) H(25) 3.04(5) ? . .
O(4) H(25) 1.85(4) ? . 2_767
O(4) H(26) 1.97(5) ? . .
O(4) H(26) 2.91(5) ? . 2_767
O(5) H(13) 3.547 ? . 1_656
O(5) H(13) 3.388 ? . 2_766
O(5) H(14) 2.623 ? . 1_556
O(5) H(14) 2.837 ? . 2_766
O(5) H(15) 3.028 ? . 1_656
O(5) H(16) 2.996 ? . 1_656
O(5) H(19) 2.825 ? . 1_556
O(5) H(20) 3.456 ? . 1_556
O(5) H(22) 3.432 ? . 1_556
O(5) H(23) 2.618 ? . .
O(5) H(25) 0.87(5) ? . .
O(5) H(25) 3.39(4) ? . 2_767
O(5) H(26) 3.36(3) ? . 2_767
O(5) H(27) 1.86(6) ? . .
O(5) H(28) 3.13(4) ? . .
O(6) H(1) 3.328 ? . 2_757
O(6) H(3) 2.571 ? . 2_757
O(6) H(7) 3.234 ? . 2_757
O(6) H(8) 2.688 ? . 2_757
O(6) H(10) 3.193 ? . 1_655
O(6) H(12) 3.242 ? . 1_655
O(6) H(13) 3.135 ? . 1_656
O(6) H(15) 3.545 ? . 1_656
O(6) H(23) 2.964 ? . .
O(6) H(24) 2.887 ? . 2_857
O(6) H(25) 3.43(4) ? . .
O(6) H(26) 3.13(4) ? . .
N(1) H(1) 3.366 ? . 2_656
N(3) H(1) 3.380 ? . 2_656
N(3) H(11) 2.765 ? . 2_666
N(3) H(12) 3.421 ? . 2_666
N(3) H(27) 3.53(8) ? . 1_454
N(4) H(1) 3.428 ? . 2_656
N(4) H(5) 3.463 ? . 2_666
N(4) H(11) 2.893 ? . 2_666
C(1) H(1) 3.560 ? . 2_656
C(4) H(20) 3.015 ? . 2_656
C(4) H(28) 3.47(4) ? . 2_757
C(6) H(22) 3.094 ? . 2_756
C(6) H(24) 3.290 ? . 2_757
C(7) H(23) 3.543 ? . 1_455
C(7) H(24) 3.376 ? . 2_757
C(7) H(28) 3.49(5) ? . 1_455
C(8) H(1) 3.201 ? . 2_656
C(8) H(11) 2.857 ? . 2_666
C(9) H(11) 2.777 ? . 2_666
C(9) H(12) 3.363 ? . 2_666
C(9) H(13) 3.516 ? . 2_665
C(9) H(25) 3.56(3) ? . 2_766
C(9) H(27) 3.23(8) ? . 1_454
C(9) H(28) 3.11(5) ? . 1_454
C(10) H(11) 2.860 ? . 2_666
C(10) H(25) 3.33(4) ? . 1_554
C(10) H(25) 3.22(4) ? . 2_766
C(10) H(26) 3.29(3) ? . 1_554
C(10) H(26) 3.20(3) ? . 2_766
C(11) H(11) 3.509 ? . 2_666
C(11) H(19) 2.800 ? . 1_455
C(11) H(22) 3.279 ? . 1_455
C(11) H(25) 3.24(5) ? . 1_454
C(11) H(27) 3.46(8) ? . 1_454
C(12) H(5) 3.437 ? . 2_666
C(12) H(15) 2.990 ? . 1_655
C(12) H(16) 3.599 ? . 1_655
C(12) H(25) 3.50(3) ? . 1_554
C(13) H(2) 3.057 ? . 2_656
C(13) H(7) 3.435 ? . 2_756
C(13) H(9) 3.418 ? . 2_756
C(13) H(15) 3.052 ? . 1_655
C(13) H(21) 3.158 ? . 2_756
C(14) H(3) 3.360 ? . 2_657
C(14) H(6) 2.839 ? . 1_655
C(14) H(26) 3.37(5) ? . .
C(14) H(28) 3.30(4) ? . 1_455
C(15) H(2) 3.583 ? . 2_657
C(15) H(3) 3.307 ? . 1_655
C(15) H(6) 3.167 ? . 1_655
C(15) H(8) 3.586 ? . 2_757
C(15) H(10) 3.049 ? . 1_655
C(15) H(26) 3.00(5) ? . .
C(16) H(3) 3.008 ? . 1_655
C(16) H(6) 3.374 ? . 2_657
C(16) H(8) 3.160 ? . 2_757
C(16) H(12) 3.422 ? . 2_757
C(16) H(28) 3.06(4) ? . 2_857
C(17) H(6) 2.976 ? . 1_655
C(17) H(12) 3.546 ? . .
C(17) H(13) 3.549 ? . 1_556
C(17) H(14) 2.927 ? . 1_556
C(17) H(16) 2.848 ? . 2_666
C(17) H(25) 2.60(5) ? . 2_767
C(17) H(26) 2.89(5) ? . .
C(17) H(28) 2.95(4) ? . 1_455
H(1) O(1) 2.734 ? . 2_656
H(1) O(6) 3.328 ? . 2_757
H(1) N(1) 3.366 ? . 2_656
H(1) N(3) 3.380 ? . 2_656
H(1) N(4) 3.428 ? . 2_656
H(1) C(1) 3.560 ? . 2_656
H(1) C(8) 3.201 ? . 2_656
H(1) H(20) 3.012 ? . 2_656
H(1) H(21) 3.494 ? . 2_656
H(1) H(28) 3.485 ? . 2_757
H(2) C(13) 3.057 ? . 2_656
H(2) C(15) 3.583 ? . 2_657
H(2) H(20) 2.217 ? . 2_656
H(2) H(21) 3.109 ? . 2_656
H(3) O(6) 2.571 ? . 2_757
H(3) C(14) 3.360 ? . 2_657
H(3) C(15) 3.307 ? . 1_455
H(3) C(16) 3.008 ? . 1_455
H(3) H(20) 3.557 ? . 2_656
H(3) H(24) 3.127 ? . 1_455
H(3) H(27) 3.346 ? . 2_757
H(3) H(28) 2.664 ? . 2_757
H(4) H(18) 3.500 ? . 1_455
H(5) O(2) 3.095 ? . 2_666
H(5) O(4) 3.441 ? . 1_455
H(5) N(4) 3.463 ? . 2_666
H(5) C(12) 3.437 ? . 2_666
H(5) H(18) 3.165 ? . 2_666
H(5) H(19) 3.147 ? . 2_666
H(6) O(4) 3.041 ? . 1_455
H(6) C(14) 2.839 ? . 1_455
H(6) C(15) 3.167 ? . 1_455
H(6) C(16) 3.374 ? . 2_657
H(6) C(17) 2.976 ? . 1_455
H(6) H(23) 3.368 ? . 1_455
H(7) O(1) 2.714 ? . 2_656
H(7) O(6) 3.234 ? . 2_757
H(7) C(13) 3.435 ? . 2_756
H(7) H(15) 3.379 ? . 2_656
H(7) H(20) 3.590 ? . 2_756
H(7) H(22) 2.599 ? . 2_756
H(7) H(27) 3.492 ? . 2_757
H(8) O(6) 2.688 ? . 2_757
H(8) C(15) 3.586 ? . 2_757
H(8) C(16) 3.160 ? . 2_757
H(8) H(22) 3.251 ? . 2_756
H(8) H(23) 3.289 ? . 2_757
H(8) H(24) 2.462 ? . 2_757
H(8) H(27) 3.104 ? . 2_757
H(8) H(28) 3.369 ? . 2_757
H(9) C(13) 3.418 ? . 2_756
H(9) H(20) 3.275 ? . 2_756
H(9) H(21) 3.487 ? . 2_756
H(9) H(22) 2.948 ? . 2_756
H(9) H(24) 3.386 ? . 2_757
H(10) O(4) 3.432 ? . 1_455
H(10) O(6) 3.193 ? . 1_455
H(10) C(15) 3.049 ? . 1_455
H(10) H(23) 2.579 ? . 1_455
H(10) H(24) 3.473 ? . 2_757
H(10) H(26) 3.355 ? . 1_455
H(10) H(27) 3.266 ? . 1_455
H(10) H(28) 3.231 ? . 1_455
H(11) N(3) 2.765 ? . 2_666
H(11) N(4) 2.893 ? . 2_666
H(11) C(8) 2.857 ? . 2_666
H(11) C(9) 2.777 ? . 2_666
H(11) C(10) 2.860 ? . 2_666
H(11) C(11) 3.509 ? . 2_666
H(11) H(13) 3.249 ? . 2_666
H(11) H(14) 3.382 ? . 2_666
H(11) H(16) 3.504 ? . 2_666
H(11) H(17) 3.528 ? . 2_666
H(12) O(3) 2.646 ? . .
H(12) O(6) 3.242 ? . 1_455
H(12) N(3) 3.421 ? . 2_666
H(12) C(9) 3.363 ? . 2_666
H(12) C(16) 3.422 ? . 2_757
H(12) C(17) 3.546 ? . .
H(12) H(13) 3.428 ? . 2_666
H(12) H(16) 3.194 ? . 2_666
H(12) H(24) 2.566 ? . 2_757
H(12) H(27) 3.521 ? . 1_455
H(12) H(28) 2.910 ? . 1_455
H(13) O(3) 2.890 ? . 1_554
H(13) O(3) 2.735 ? . 2_666
H(13) O(5) 3.547 ? . 1_454
H(13) O(5) 3.388 ? . 2_766
H(13) O(6) 3.135 ? . 1_454
H(13) C(9) 3.516 ? . 2_665
H(13) C(17) 3.549 ? . 1_554
H(13) H(11) 3.249 ? . 2_666
H(13) H(12) 3.428 ? . 2_666
H(13) H(13) 2.571 ? . 2_665
H(13) H(25) 3.441 ? . 1_454
H(13) H(25) 3.240 ? . 2_766
H(13) H(26) 3.556 ? . 2_766
H(13) H(27) 2.800 ? . 1_454
H(13) H(27) 3.211 ? . 2_766
H(13) H(28) 2.737 ? . 1_454
H(13) H(28) 3.207 ? . 2_766
H(14) O(3) 3.240 ? . 1_554
H(14) O(4) 2.674 ? . 1_554
H(14) O(4) 2.860 ? . 2_766
H(14) O(5) 2.623 ? . 1_554
H(14) O(5) 2.837 ? . 2_766
H(14) C(17) 2.927 ? . 1_554
H(14) H(11) 3.382 ? . 2_666
H(14) H(25) 2.523 ? . 1_554
H(14) H(25) 2.496 ? . 2_766
H(14) H(26) 2.401 ? . 1_554
H(14) H(26) 2.547 ? . 2_766
H(15) O(5) 3.028 ? . 1_454
H(15) O(6) 3.545 ? . 1_454
H(15) C(12) 2.990 ? . 1_455
H(15) C(13) 3.052 ? . 1_455
H(15) H(7) 3.379 ? . 2_656
H(15) H(18) 3.245 ? . 1_455
H(15) H(19) 2.321 ? . 1_455
H(15) H(22) 2.336 ? . 1_455
H(15) H(25) 3.041 ? . 1_454
H(15) H(27) 2.998 ? . 1_454
H(16) O(3) 2.353 ? . 2_666
H(16) O(4) 2.923 ? . 2_666
H(16) O(5) 2.996 ? . 1_454
H(16) C(12) 3.599 ? . 1_455
H(16) C(17) 2.848 ? . 2_666
H(16) H(11) 3.504 ? . 2_666
H(16) H(12) 3.194 ? . 2_666
H(16) H(19) 2.668 ? . 1_455
H(16) H(25) 2.587 ? . 1_454
H(16) H(27) 3.385 ? . 1_454
H(17) O(2) 2.708 ? . 2_666
H(17) H(11) 3.528 ? . 2_666
H(17) H(18) 3.490 ? . 1_455
H(17) H(19) 2.972 ? . 1_455
H(17) H(22) 3.561 ? . 1_455
H(18) H(4) 3.500 ? . 1_655
H(18) H(5) 3.165 ? . 2_666
H(18) H(15) 3.245 ? . 1_655
H(18) H(17) 3.490 ? . 1_655
H(19) O(4) 3.148 ? . 2_766
H(19) O(5) 2.825 ? . 1_554
H(19) C(11) 2.800 ? . 1_655
H(19) H(5) 3.147 ? . 2_666
H(19) H(15) 2.321 ? . 1_655
H(19) H(16) 2.668 ? . 1_655
H(19) H(17) 2.972 ? . 1_655
H(19) H(25) 2.669 ? . 1_554
H(19) H(26) 3.326 ? . 1_554
H(20) O(5) 3.456 ? . 1_554
H(20) C(4) 3.015 ? . 2_656
H(20) H(1) 3.012 ? . 2_656
H(20) H(2) 2.217 ? . 2_656
H(20) H(3) 3.557 ? . 2_656
H(20) H(7) 3.590 ? . 2_756
H(20) H(9) 3.275 ? . 2_756
H(20) H(23) 3.568 ? . 1_554
H(21) O(1) 3.253 ? . 2_656
H(21) C(13) 3.158 ? . 2_756
H(21) H(1) 3.494 ? . 2_656
H(21) H(2) 3.109 ? . 2_656
H(21) H(9) 3.487 ? . 2_756
H(21) H(21) 2.533 ? . 2_756
H(21) H(22) 2.938 ? . 2_756
H(22) O(1) 2.922 ? . 1_655
H(22) O(5) 3.432 ? . 1_554
H(22) C(6) 3.094 ? . 2_756
H(22) C(11) 3.279 ? . 1_655
H(22) H(7) 2.599 ? . 2_756
H(22) H(8) 3.251 ? . 2_756
H(22) H(9) 2.948 ? . 2_756
H(22) H(15) 2.336 ? . 1_655
H(22) H(17) 3.561 ? . 1_655
H(22) H(21) 2.938 ? . 2_756
H(23) O(5) 2.618 ? . .
H(23) O(6) 2.964 ? . .
H(23) C(7) 3.543 ? . 1_655
H(23) H(6) 3.368 ? . 1_655
H(23) H(8) 3.289 ? . 2_757
H(23) H(10) 2.579 ? . 1_655
H(23) H(20) 3.568 ? . 1_556
H(23) H(25) 3.426 ? . .
H(23) H(26) 2.208 ? . .
H(23) H(27) 2.737 ? . .
H(23) H(28) 3.539 ? . .
H(24) O(6) 2.887 ? . 2_857
H(24) C(6) 3.290 ? . 2_757
H(24) C(7) 3.376 ? . 2_757
H(24) H(3) 3.127 ? . 1_655
H(24) H(8) 2.462 ? . 2_757
H(24) H(9) 3.386 ? . 2_757
H(24) H(10) 3.473 ? . 2_757
H(24) H(12) 2.566 ? . 2_757
H(24) H(28) 2.534 ? . 2_857
H(25) O(3) 2.78(5) ? . 2_767
H(25) O(4) 3.04(5) ? . .
H(25) O(4) 1.85(4) ? . 2_767
H(25) O(5) 0.87(5) ? . .
H(25) O(5) 3.39(4) ? . 2_767
H(25) O(6) 3.43(4) ? . .
H(25) C(9) 3.56(3) ? . 2_766
H(25) C(10) 3.33(4) ? . 1_556
H(25) C(10) 3.22(3) ? . 2_766
H(25) C(11) 3.24(5) ? . 1_656
H(25) C(12) 3.50(3) ? . 1_556
H(25) C(17) 2.60(5) ? . 2_767
H(25) H(13) 3.441 ? . 1_656
H(25) H(13) 3.240 ? . 2_766
H(25) H(14) 2.523 ? . 1_556
H(25) H(14) 2.496 ? . 2_766
H(25) H(15) 3.041 ? . 1_656
H(25) H(16) 2.587 ? . 1_656
H(25) H(19) 2.669 ? . 1_556
H(25) H(23) 3.426 ? . .
H(25) H(25) 3.15(6) ? . 2_767
H(25) H(26) 1.32(8) ? . .
H(25) H(26) 2.80(5) ? . 2_767
H(25) H(27) 2.49(7) ? . .
H(26) O(4) 1.97(5) ? . .
H(26) O(4) 2.91(4) ? . 2_767
H(26) O(5) 3.36(3) ? . 2_767
H(26) O(6) 3.13(4) ? . .
H(26) C(10) 3.29(3) ? . 1_556
H(26) C(10) 3.20(3) ? . 2_766
H(26) C(14) 3.37(5) ? . .
H(26) C(15) 3.00(5) ? . .
H(26) C(17) 2.89(5) ? . .
H(26) H(10) 3.355 ? . 1_655
H(26) H(13) 3.556 ? . 2_766
H(26) H(14) 2.401 ? . 1_556
H(26) H(14) 2.547 ? . 2_766
H(26) H(19) 3.326 ? . 1_556
H(26) H(23) 2.208 ? . .
H(26) H(25) 1.32(8) ? . .
H(26) H(25) 2.80(5) ? . 2_767
H(26) H(26) 3.04(5) ? . 2_767
H(26) H(27) 2.31(8) ? . .
H(26) H(28) 3.49(5) ? . .
H(27) O(3) 3.18(6) ? . 1_655
H(27) O(5) 1.86(6) ? . .
H(27) N(3) 3.53(8) ? . 1_656
H(27) C(9) 3.23(8) ? . 1_656
H(27) C(11) 3.46(8) ? . 1_656
H(27) H(3) 3.346 ? . 2_757
H(27) H(7) 3.492 ? . 2_757
H(27) H(8) 3.104 ? . 2_757
H(27) H(10) 3.266 ? . 1_655
H(27) H(12) 3.521 ? . 1_655
H(27) H(13) 2.800 ? . 1_656
H(27) H(13) 3.211 ? . 2_766
H(27) H(15) 2.998 ? . 1_656
H(27) H(16) 3.385 ? . 1_656
H(27) H(23) 2.737 ? . .
H(27) H(25) 2.49(7) ? . .
H(27) H(26) 2.31(8) ? . .
H(28) O(3) 2.09(4) ? . 1_655
H(28) O(5) 3.13(4) ? . .
H(28) C(4) 3.47(4) ? . 2_757
H(28) C(7) 3.49(5) ? . 1_655
H(28) C(9) 3.11(5) ? . 1_656
H(28) C(14) 3.30(4) ? . 1_655
H(28) C(16) 3.06(4) ? . 2_857
H(28) C(17) 2.95(4) ? . 1_655
H(28) H(1) 3.485 ? . 2_757
H(28) H(3) 2.664 ? . 2_757
H(28) H(8) 3.369 ? . 2_757
H(28) H(10) 3.231 ? . 1_655
H(28) H(12) 2.910 ? . 1_655
H(28) H(13) 2.737 ? . 1_656
H(28) H(13) 3.207 ? . 2_766
H(28) H(23) 3.539 ? . .
H(28) H(24) 2.534 ? . 2_857
H(28) H(26) 3.49(5) ? . .

loop_
_geom_torsion_atom_site_label_1
_geom_torsion_atom_site_label_2
_geom_torsion_atom_site_label_3
_geom_torsion_atom_site_label_4
_geom_torsion
_geom_torsion_publ_flag
_geom_torsion_site_symmetry_1
_geom_torsion_site_symmetry_2
_geom_torsion_site_symmetry_3
_geom_torsion_site_symmetry_4
O(1) N(1) C(1) N(2) -175.6(2) ? . . . .
O(1) N(1) C(1) C(8) 3.8(3) ? . . . .
O(1) N(1) C(2) C(3) 159.1(2) ? . . . .
O(1) N(1) C(2) C(4) 38.1(3) ? . . . .
O(1) N(1) C(2) C(5) -82.1(3) ? . . . .
C(1) N(1) C(2) C(3) -26.2(2) ? . . . .
C(1) N(1) C(2) C(4) -147.1(2) ? . . . .
C(1) N(1) C(2) C(5) 92.6(2) ? . . . .
C(2) N(1) C(1) N(2) 9.8(2) ? . . . .
C(2) N(1) C(1) C(8) -170.8(2) ? . . . .
O(2) N(2) C(1) N(1) -174.6(2) ? . . . .
O(2) N(2) C(1) C(8) 6.0(4) ? . . . .
O(2) N(2) C(3) C(2) 159.1(2) ? . . . .
O(2) N(2) C(3) C(6) -82.5(3) ? . . . .
O(2) N(2) C(3) C(7) 37.5(3) ? . . . .
C(1) N(2) C(3) C(2) -27.2(2) ? . . . .
C(1) N(2) C(3) C(6) 91.1(2) ? . . . .
C(1) N(2) C(3) C(7) -148.9(2) ? . . . .
C(3) N(2) C(1) N(1) 11.9(2) ? . . . .
C(3) N(2) C(1) C(8) -167.4(2) ? . . . .
C(8) N(3) C(9) C(10) -0.3(3) ? . . . .
C(9) N(3) C(8) N(4) 0.7(3) ? . . . .
C(9) N(3) C(8) C(1) -175.4(3) ? . . . .
C(11) N(3) C(8) N(4) -176.0(2) ? . . . .
C(11) N(3) C(8) C(1) 7.9(5) ? . . . .
C(11) N(3) C(9) C(10) 176.5(3) ? . . . .
C(8) N(4) C(10) C(9) 0.7(4) ? . . . .
C(10) N(4) C(8) N(3) -0.9(3) ? . . . .
C(10) N(4) C(8) C(1) 175.2(3) ? . . . .
C(8) N(4) C(12) C(13) 91.1(4) ? . . . .
C(12) N(4) C(8) N(3) 179.4(3) ? . . . .
C(12) N(4) C(8) C(1) -4.5(5) ? . . . .
C(10) N(4) C(12) C(13) -88.5(3) ? . . . .
C(12) N(4) C(10) C(9) -179.6(3) ? . . . .
N(1) C(1) C(8) N(3) 46.5(4) ? . . . .
N(1) C(1) C(8) N(4) -128.9(3) ? . . . .
N(2) C(1) C(8) N(3) -134.2(3) ? . . . .
N(2) C(1) C(8) N(4) 50.4(4) ? . . . .
N(1) C(2) C(3) N(2) 29.9(2) ? . . . .
N(1) C(2) C(3) C(6) -81.9(2) ? . . . .
N(1) C(2) C(3) C(7) 148.2(2) ? . . . .
C(4) C(2) C(3) N(2) 148.2(2) ? . . . .
C(4) C(2) C(3) C(6) 36.3(3) ? . . . .
C(4) C(2) C(3) C(7) -93.6(3) ? . . . .
C(5) C(2) C(3) N(2) -82.5(2) ? . . . .
C(5) C(2) C(3) C(6) 165.7(2) ? . . . .
C(5) C(2) C(3) C(7) 35.8(3) ? . . . .
N(3) C(9) C(10) N(4) -0.3(4) ? . . . .
C(15) C(14) C(16) C(15) -0.7(3) ? . . 2_757 2_757
C(16) C(14) C(15) C(16) 0.7(3) ? 2_757 . . .
C(15) C(14) C(17) O(3) -163.6(2) ? . . . .
C(15) C(14) C(17) O(4) 16.4(3) ? . . . .
C(17) C(14) C(15) C(16) -179.4(2) ? . . . .
C(16) C(14) C(17) O(3) 16.2(3) ? 2_757 . . .
C(16) C(14) C(17) O(4) -163.7(2) ? 2_757 . . .
C(17) C(14) C(16) C(15) 179.4(2) ? . . 2_757 2_757
C(14) C(15) C(16) C(14) -0.7(4) ? . . . 2_757
